data_4330051
loop_
_publ_author_name
'Yun-Peng Xie'
'Thomas C. W. Mak'

_publ_section_title
;
 Silver(I) Ethynide Coordination Networks and Clusters Assembled with
 tert-Butylphosphonic Acid
;
_journal_name_full 'Inorganic Chemistry'
_journal_page_first 8640
_journal_page_last 8642
_journal_paper_doi 10.1021/ic300913u
_journal_volume 51
_journal_year 2012
_chemical_formula_sum 'C32 H34 Ag8 Ga0 N2 O12 P2'
_chemical_formula_weight 1563.51
_chemical_name_systematic
;
 ?
;
_space_group_IT_number 2
_symmetry_cell_setting triclinic
_symmetry_space_group_name_Hall '-P 1'
_symmetry_space_group_name_H-M 'P -1'
_atom_sites_solution_hydrogens geom
_atom_sites_solution_primary direct
_atom_sites_solution_secondary difmap
_audit_creation_method SHELXL-97
_cell_angle_alpha 102.102(5)
_cell_angle_beta 94.450(5)
_cell_angle_gamma 99.862(5)
_cell_formula_units_Z 2
_cell_length_a 9.826(5)
_cell_length_b 14.274(5)
_cell_length_c 15.065(5)
_cell_measurement_temperature 173(2)
_cell_volume 2021.3(14)
_computing_cell_refinement SAINT(Bruker,2001)
_computing_data_collection APEX2(Bruker,2003)
_computing_data_reduction APEX2(Bruker,2003)
_computing_structure_refinement 'SHELXL-97 (Sheldrick, 1997)'
_computing_structure_solution 'SHELXL-97 (Sheldrick, 1997)'
_diffrn_ambient_temperature 173(2)
_diffrn_measured_fraction_theta_full 0.993
_diffrn_measured_fraction_theta_max 0.979
_diffrn_radiation_monochromator graphite
_diffrn_radiation_source 'fine-focus sealed tube'
_diffrn_radiation_type MoK\a
_diffrn_radiation_wavelength 0.71069
_diffrn_reflns_av_R_equivalents 0.0916
_diffrn_reflns_av_sigmaI/netI 0.1311
_diffrn_reflns_limit_h_max 13
_diffrn_reflns_limit_h_min -12
_diffrn_reflns_limit_k_max 18
_diffrn_reflns_limit_k_min -18
_diffrn_reflns_limit_l_max 19
_diffrn_reflns_limit_l_min -19
_diffrn_reflns_number 33450
_diffrn_reflns_theta_full 25.00
_diffrn_reflns_theta_max 28.29
_diffrn_reflns_theta_min 1.79
_exptl_absorpt_coefficient_mu 3.930
_exptl_absorpt_correction_T_max 0.673
_exptl_absorpt_correction_T_min 0.525
_exptl_absorpt_correction_type multi-scan
_exptl_absorpt_process_details SADABS
_exptl_crystal_colour colorless
_exptl_crystal_density_diffrn 2.569
_exptl_crystal_description block
_exptl_crystal_F_000 1484
_exptl_crystal_size_max 0.20
_exptl_crystal_size_mid 0.14
_exptl_crystal_size_min 0.10
_refine_diff_density_max 1.784
_refine_diff_density_min -1.604
_refine_diff_density_rms 0.234
_refine_ls_extinction_method none
_refine_ls_goodness_of_fit_ref 0.946
_refine_ls_hydrogen_treatment constr
_refine_ls_matrix_type full
_refine_ls_number_parameters 505
_refine_ls_number_reflns 9823
_refine_ls_number_restraints 0
_refine_ls_restrained_S_all 0.946
_refine_ls_R_factor_all 0.1618
_refine_ls_R_factor_gt 0.0633
_refine_ls_shift/su_max 0.000
_refine_ls_shift/su_mean 0.000
_refine_ls_structure_factor_coef Fsqd
_refine_ls_weighting_details 'calc w=1/[\s^2^(Fo^2^)+(0.0851P)^2^+0.0000P] where P=(Fo^2^+2Fc^2^)/3'
_refine_ls_weighting_scheme calc
_refine_ls_wR_factor_gt 0.1339
_refine_ls_wR_factor_ref 0.1781
_reflns_number_gt 4660
_reflns_number_total 9823
_reflns_threshold_expression >2sigma(I)
_cod_data_source_file ic300913u_si_003_1.cif
_cod_data_source_block 1
_cod_database_code 4330051

loop_
_symmetry_equiv_pos_as_xyz
'x, y, z'
'-x, -y, -z'

loop_
_atom_site_label
_atom_site_type_symbol
_atom_site_fract_x
_atom_site_fract_y
_atom_site_fract_z
_atom_site_U_iso_or_equiv
_atom_site_adp_type
_atom_site_occupancy
_atom_site_symmetry_multiplicity
_atom_site_calc_flag
_atom_site_refinement_flags
C1 C -0.2079(12) 0.0429(8) 0.8799(9) 0.044(3) Uani 1 1 d .
C2 C -0.2285(11) -0.0090(7) 0.8019(8) 0.037(3) Uani 1 1 d .
C3 C -0.2689(12) -0.0708(8) 0.7131(8) 0.039(3) Uani 1 1 d .
C4 C -0.4071(14) -0.1171(11) 0.6887(10) 0.068(4) Uani 1 1 d .
H4 H -0.4737 -0.1050 0.7280 0.082 Uiso 1 1 calc R
C5 C -0.4429(18) -0.1810(14) 0.6050(12) 0.097(6) Uani 1 1 d .
H5 H -0.5344 -0.2145 0.5892 0.116 Uiso 1 1 calc R
C6 C -0.348(2) -0.1976(13) 0.5433(11) 0.089(6) Uani 1 1 d .
H6 H -0.3755 -0.2383 0.4856 0.107 Uiso 1 1 calc R
C7 C -0.2130(16) -0.1527(11) 0.5691(9) 0.068(4) Uani 1 1 d .
H7 H -0.1460 -0.1664 0.5306 0.081 Uiso 1 1 calc R
C8 C -0.1754(14) -0.0877(10) 0.6513(9) 0.057(4) Uani 1 1 d .
H8 H -0.0839 -0.0539 0.6658 0.068 Uiso 1 1 calc R
C9 C 0.2407(12) 0.0453(8) 0.8669(8) 0.041(3) Uani 1 1 d .
C10 C 0.2260(11) -0.0036(8) 0.7893(8) 0.037(3) Uani 1 1 d .
C11 C 0.2123(12) -0.0608(8) 0.6976(8) 0.041(3) Uani 1 1 d .
C12 C 0.1946(15) -0.0210(9) 0.6221(10) 0.057(4) Uani 1 1 d .
H12 H 0.1981 0.0457 0.6292 0.068 Uiso 1 1 calc R
C13 C 0.1716(17) -0.0827(13) 0.5355(10) 0.077(5) Uani 1 1 d .
H13 H 0.1586 -0.0568 0.4844 0.092 Uiso 1 1 calc R
C14 C 0.1678(15) -0.1798(12) 0.5244(11) 0.075(5) Uani 1 1 d .
H14 H 0.1537 -0.2190 0.4655 0.090 Uiso 1 1 calc R
C15 C 0.1840(15) -0.2221(11) 0.5972(10) 0.064(4) Uani 1 1 d .
H15 H 0.1787 -0.2891 0.5884 0.077 Uiso 1 1 calc R
C16 C 0.2083(14) -0.1627(10) 0.6836(10) 0.059(4) Uani 1 1 d .
H16 H 0.2224 -0.1898 0.7338 0.070 Uiso 1 1 calc R
C17 C 0.2690(13) 0.5009(8) 0.8345(8) 0.043(3) Uani 1 1 d .
C18 C 0.2734(12) 0.5047(8) 0.7557(8) 0.036(3) Uani 1 1 d .
C19 C 0.2704(14) 0.5056(9) 0.6587(8) 0.047(3) Uani 1 1 d .
C20 C 0.1661(19) 0.4443(14) 0.5999(10) 0.097(6) Uani 1 1 d .
H20 H 0.0978 0.4035 0.6209 0.116 Uiso 1 1 calc R
C21 C 0.163(2) 0.4436(16) 0.5079(12) 0.128(9) Uani 1 1 d .
H21 H 0.0937 0.4003 0.4666 0.154 Uiso 1 1 calc R
C22 C 0.259(2) 0.5044(14) 0.4765(11) 0.103(7) Uani 1 1 d .
H22 H 0.2527 0.5060 0.4149 0.124 Uiso 1 1 calc R
C23 C 0.366(2) 0.5632(13) 0.5368(11) 0.089(6) Uani 1 1 d .
H23 H 0.4364 0.6021 0.5156 0.107 Uiso 1 1 calc R
C24 C 0.3705(16) 0.5654(11) 0.6287(10) 0.071(4) Uani 1 1 d .
H24 H 0.4414 0.6075 0.6699 0.085 Uiso 1 1 calc R
C25 C 0.5325(11) 0.2608(8) 0.7525(8) 0.041(3) Uani 1 1 d .
C26 C 0.3791(12) 0.2594(9) 0.7240(9) 0.049(3) Uani 1 1 d .
H26A H 0.3653 0.3250 0.7276 0.074 Uiso 1 1 calc R
H26B H 0.3229 0.2303 0.7641 0.074 Uiso 1 1 calc R
H26C H 0.3530 0.2220 0.6623 0.074 Uiso 1 1 calc R
C27 C 0.5531(15) 0.1551(9) 0.7463(10) 0.063(4) Uani 1 1 d .
H27A H 0.6491 0.1553 0.7643 0.094 Uiso 1 1 calc R
H27B H 0.5268 0.1180 0.6846 0.094 Uiso 1 1 calc R
H27C H 0.4963 0.1262 0.7863 0.094 Uiso 1 1 calc R
C28 C 0.6218(15) 0.3029(11) 0.6852(9) 0.069(4) Uani 1 1 d .
H28A H 0.7181 0.3038 0.7029 0.104 Uiso 1 1 calc R
H28B H 0.6088 0.3682 0.6861 0.104 Uiso 1 1 calc R
H28C H 0.5942 0.2630 0.6246 0.104 Uiso 1 1 calc R
C29 C 0.1133(11) 0.3151(8) 1.1883(7) 0.035(3) Uani 1 1 d .
C30 C 0.2598(11) 0.3377(10) 1.2408(8) 0.052(3) Uani 1 1 d .
H30A H 0.2914 0.4072 1.2591 0.078 Uiso 1 1 calc R
H30B H 0.3222 0.3095 1.2021 0.078 Uiso 1 1 calc R
H30C H 0.2572 0.3107 1.2940 0.078 Uiso 1 1 calc R
C31 C 0.0134(12) 0.3609(8) 1.2497(8) 0.043(3) Uani 1 1 d .
H31A H 0.0454 0.4304 1.2676 0.064 Uiso 1 1 calc R
H31B H 0.0104 0.3343 1.3031 0.064 Uiso 1 1 calc R
H31C H -0.0780 0.3468 1.2167 0.064 Uiso 1 1 calc R
C32 C 0.0633(13) 0.2050(8) 1.1602(9) 0.048(3) Uani 1 1 d .
H32A H 0.1262 0.1763 1.1221 0.072 Uiso 1 1 calc R
H32B H -0.0280 0.1905 1.1270 0.072 Uiso 1 1 calc R
H32C H 0.0602 0.1786 1.2138 0.072 Uiso 1 1 calc R
N1 N 0.0135(10) 0.2328(7) 0.7493(8) 0.046(3) Uani 1 1 d .
N2 N 0.5712(11) 0.1883(7) 1.0838(6) 0.042(2) Uani 1 1 d .
O1 O 0.2406(7) 0.3316(5) 1.0376(4) 0.0282(16) Uani 1 1 d .
O2 O -0.0190(7) 0.3319(5) 1.0271(4) 0.0303(16) Uani 1 1 d .
O3 O 0.1509(7) 0.4762(5) 1.1200(5) 0.0362(18) Uani 1 1 d .
O4 O 0.6013(7) 0.4427(5) 0.8615(5) 0.0357(18) Uani 1 1 d .
O5 O 0.7208(7) 0.3154(5) 0.9043(5) 0.0349(17) Uani 1 1 d .
O6 O 0.4658(7) 0.3159(5) 0.9270(5) 0.0355(17) Uani 1 1 d .
O7 O 0.0125(11) 0.1495(7) 0.7037(7) 0.081(3) Uani 1 1 d .
O8 O 0.0487(10) 0.2482(7) 0.8338(6) 0.060(2) Uani 1 1 d .
O9 O -0.0234(11) 0.2977(7) 0.7178(7) 0.069(3) Uani 1 1 d .
O10 O 0.5391(10) 0.0986(7) 1.0509(9) 0.083(4) Uani 1 1 d .
O11 O 0.4744(8) 0.2332(6) 1.0991(5) 0.046(2) Uani 1 1 d .
O12 O 0.6941(8) 0.2302(6) 1.0983(6) 0.052(2) Uani 1 1 d .
P2 P 0.5820(3) 0.3326(2) 0.86738(19) 0.0300(6) Uani 1 1 d .
P1 P 0.1191(3) 0.36486(18) 1.08745(18) 0.0272(6) Uani 1 1 d .
Ag3 Ag 0.02107(10) 0.05911(8) 0.86930(8) 0.0630(3) Uani 1 1 d .
Ag1 Ag 0.26382(10) -0.00769(7) 0.99243(7) 0.0494(3) Uani 1 1 d .
Ag4 Ag 0.28524(10) 0.18596(6) 0.95858(7) 0.0467(3) Uani 1 1 d .
Ag5 Ag 0.28260(10) 0.40682(6) 0.92343(6) 0.0411(2) Uani 1 1 d .
Ag6 Ag 0.48698(10) 0.59274(7) 0.90931(7) 0.0510(3) Uani 1 1 d .
Ag7 Ag 0.20395(10) 0.59099(7) 0.94995(7) 0.0482(3) Uani 1 1 d .
Ag8 Ag -0.01203(11) 0.41198(7) 0.87257(8) 0.0647(3) Uani 1 1 d .
Ag2 Ag -0.15635(10) 0.19056(6) 0.95016(7) 0.0477(3) Uani 1 1 d .

loop_
_atom_site_aniso_label
_atom_site_aniso_U_11
_atom_site_aniso_U_22
_atom_site_aniso_U_33
_atom_site_aniso_U_23
_atom_site_aniso_U_13
_atom_site_aniso_U_12
C1 0.045(7) 0.034(6) 0.057(9) 0.012(6) 0.011(6) 0.016(5)
C2 0.042(7) 0.029(6) 0.033(7) -0.004(5) 0.006(5) 0.006(5)
C3 0.053(7) 0.035(6) 0.025(6) 0.004(5) -0.011(5) 0.010(5)
C4 0.055(9) 0.086(11) 0.045(9) -0.020(8) 0.000(7) 0.004(7)
C5 0.069(11) 0.121(15) 0.059(12) -0.024(11) -0.019(9) -0.027(10)
C6 0.109(15) 0.100(13) 0.034(10) -0.017(9) -0.012(9) 0.000(11)
C7 0.073(10) 0.086(11) 0.030(8) -0.008(8) 0.009(7) 0.002(8)
C8 0.055(8) 0.067(9) 0.031(8) -0.011(7) -0.004(6) -0.003(6)
C9 0.039(7) 0.048(7) 0.030(7) -0.007(6) 0.001(5) 0.014(5)
C10 0.034(6) 0.044(6) 0.035(7) 0.006(6) 0.006(5) 0.011(5)
C11 0.042(7) 0.039(6) 0.037(8) -0.002(6) 0.005(5) 0.005(5)
C12 0.080(10) 0.043(7) 0.047(9) 0.010(7) 0.014(7) 0.009(7)
C13 0.102(13) 0.104(14) 0.023(8) 0.008(9) 0.009(8) 0.022(10)
C14 0.074(10) 0.084(11) 0.039(10) -0.035(9) 0.003(8) 0.000(8)
C15 0.070(10) 0.067(9) 0.045(9) -0.014(8) 0.017(8) 0.011(7)
C16 0.066(9) 0.061(9) 0.047(9) 0.007(7) 0.013(7) 0.010(7)
C17 0.059(8) 0.035(6) 0.027(7) -0.005(5) -0.001(6) 0.006(5)
C18 0.050(7) 0.035(6) 0.024(7) 0.003(5) -0.002(5) 0.014(5)
C19 0.079(9) 0.048(7) 0.013(6) 0.000(5) 0.001(6) 0.021(7)
C20 0.122(14) 0.127(15) 0.012(7) 0.010(9) -0.005(8) -0.044(12)
C21 0.16(2) 0.15(2) 0.035(11) 0.016(12) -0.021(11) -0.059(16)
C22 0.18(2) 0.098(14) 0.019(9) 0.003(9) 0.006(11) -0.001(14)
C23 0.131(16) 0.095(13) 0.045(11) 0.026(10) 0.039(11) 0.005(12)
C24 0.080(11) 0.084(11) 0.042(9) 0.026(8) 0.002(8) -0.015(8)
C25 0.033(6) 0.052(7) 0.035(7) 0.004(6) 0.001(5) 0.004(5)
C26 0.054(8) 0.048(7) 0.037(8) 0.000(6) -0.009(6) 0.005(6)
C27 0.069(9) 0.056(8) 0.054(9) -0.013(7) -0.007(7) 0.023(7)
C28 0.063(9) 0.099(12) 0.035(9) 0.004(8) 0.004(7) 0.000(8)
C29 0.036(6) 0.043(6) 0.020(6) -0.003(5) 0.003(5) 0.005(5)
C30 0.029(6) 0.101(11) 0.030(7) 0.024(7) -0.004(5) 0.016(6)
C31 0.053(7) 0.046(7) 0.032(7) 0.011(6) 0.010(6) 0.011(5)
C32 0.057(8) 0.046(7) 0.050(9) 0.025(7) 0.018(6) 0.013(6)
N1 0.050(6) 0.041(6) 0.041(7) -0.003(5) 0.007(5) 0.006(5)
N2 0.048(6) 0.047(6) 0.030(6) 0.001(5) 0.002(5) 0.015(5)
O1 0.036(4) 0.034(4) 0.013(4) -0.003(3) 0.005(3) 0.009(3)
O2 0.034(4) 0.033(4) 0.018(4) -0.006(3) -0.005(3) 0.006(3)
O3 0.034(4) 0.023(4) 0.045(5) -0.006(3) 0.005(3) 0.004(3)
O4 0.034(4) 0.032(4) 0.041(5) 0.010(4) 0.002(3) 0.006(3)
O5 0.034(4) 0.031(4) 0.032(5) -0.005(3) -0.005(3) 0.007(3)
O6 0.039(4) 0.032(4) 0.029(4) -0.003(3) 0.003(3) 0.003(3)
O7 0.102(8) 0.060(6) 0.060(7) -0.034(5) -0.002(6) 0.025(6)
O8 0.072(6) 0.071(6) 0.029(5) 0.005(5) 0.005(5) 0.001(5)
O9 0.092(8) 0.060(6) 0.053(7) 0.018(5) -0.006(5) 0.010(5)
O10 0.054(6) 0.048(6) 0.130(11) -0.015(6) 0.004(6) 0.009(4)
O11 0.047(5) 0.050(5) 0.039(5) 0.000(4) 0.007(4) 0.017(4)
O12 0.037(5) 0.061(5) 0.053(6) 0.009(5) 0.000(4) 0.006(4)
P2 0.0321(15) 0.0347(15) 0.0191(15) -0.0004(12) -0.0003(11) 0.0047(11)
P1 0.0316(14) 0.0278(13) 0.0174(14) -0.0030(11) 0.0020(11) 0.0033(11)
Ag3 0.0402(6) 0.0669(7) 0.0695(8) -0.0096(6) 0.0019(5) 0.0092(5)
Ag1 0.0629(6) 0.0473(5) 0.0393(6) 0.0110(5) 0.0084(5) 0.0120(5)
Ag4 0.0613(6) 0.0321(5) 0.0366(6) -0.0051(4) -0.0005(4) 0.0003(4)
Ag5 0.0524(5) 0.0435(5) 0.0309(5) 0.0096(4) 0.0076(4) 0.0168(4)
Ag6 0.0476(6) 0.0526(6) 0.0403(6) -0.0098(5) -0.0030(4) 0.0038(4)
Ag7 0.0520(6) 0.0458(5) 0.0393(6) -0.0120(4) 0.0004(4) 0.0183(4)
Ag8 0.0637(7) 0.0501(6) 0.0704(8) -0.0129(6) -0.0094(6) 0.0249(5)
Ag2 0.0617(6) 0.0329(5) 0.0407(6) -0.0051(4) 0.0043(5) 0.0050(4)

loop_
_atom_type_symbol
_atom_type_description
_atom_type_scat_dispersion_real
_atom_type_scat_dispersion_imag
_atom_type_scat_source
C C 0.0033 0.0016 'International Tables Vol C Tables 4.2.6.8 and 6.1.1.4'
H H 0.0000 0.0000 'International Tables Vol C Tables 4.2.6.8 and 6.1.1.4'
N N 0.0061 0.0033 'International Tables Vol C Tables 4.2.6.8 and 6.1.1.4'
O O 0.0106 0.0060 'International Tables Vol C Tables 4.2.6.8 and 6.1.1.4'
P P 0.1023 0.0942 'International Tables Vol C Tables 4.2.6.8 and 6.1.1.4'
Ag Ag -0.8971 1.1015 'International Tables Vol C Tables 4.2.6.8 and 6.1.1.4'
Ga Ga 0.2307 1.6083 'International Tables Vol C Tables 4.2.6.8 and 6.1.1.4'

loop_
_geom_angle_atom_site_label_1
_geom_angle_atom_site_label_2
_geom_angle_atom_site_label_3
_geom_angle
_geom_angle_site_symmetry_1
_geom_angle_site_symmetry_3
C2 C1 Ag2 141.2(10) . .
C2 C1 Ag1 129.6(9) . 2_557
Ag2 C1 Ag1 87.9(5) . 2_557
C2 C1 Ag3 88.1(8) . .
Ag2 C1 Ag3 84.3(4) . .
Ag1 C1 Ag3 112.9(5) 2_557 .
C1 C2 C3 173.4(12) . .
C1 C2 Ag3 62.7(7) . .
C3 C2 Ag3 123.9(7) . .
C8 C3 C4 118.7(11) . .
C8 C3 C2 122.2(11) . .
C4 C3 C2 119.0(11) . .
C5 C4 C3 118.3(13) . .
C5 C4 H4 120.8 . .
C3 C4 H4 120.8 . .
C4 C5 C6 122.4(14) . .
C4 C5 H5 118.8 . .
C6 C5 H5 118.8 . .
C7 C6 C5 118.2(14) . .
C7 C6 H6 120.9 . .
C5 C6 H6 120.9 . .
C6 C7 C8 120.3(14) . .
C6 C7 H7 119.8 . .
C8 C7 H7 119.8 . .
C7 C8 C3 121.7(12) . .
C7 C8 H8 119.1 . .
C3 C8 H8 119.1 . .
C10 C9 Ag4 149.1(11) . .
C10 C9 Ag1 126.4(9) . .
Ag4 C9 Ag1 83.8(4) . .
C10 C9 Ag3 95.7(8) . .
Ag4 C9 Ag3 85.3(4) . .
Ag1 C9 Ag3 97.3(5) . .
C9 C10 C11 178.6(12) . .
C9 C10 Ag3 56.9(7) . .
C11 C10 Ag3 124.5(8) . .
C12 C11 C16 118.8(12) . .
C12 C11 C10 122.2(11) . .
C16 C11 C10 118.8(12) . .
C11 C12 C13 118.8(12) . .
C11 C12 H12 120.6 . .
C13 C12 H12 120.6 . .
C14 C13 C12 121.0(15) . .
C14 C13 H13 119.5 . .
C12 C13 H13 119.5 . .
C13 C14 C15 122.0(14) . .
C13 C14 H14 119.0 . .
C15 C14 H14 119.0 . .
C14 C15 C16 118.2(14) . .
C14 C15 H15 120.9 . .
C16 C15 H15 120.9 . .
C15 C16 C11 121.1(14) . .
C15 C16 H16 119.4 . .
C11 C16 H16 119.4 . .
C18 C17 Ag5 141.9(9) . .
C18 C17 Ag7 134.0(9) . .
Ag5 C17 Ag7 83.4(5) . .
C18 C17 Ag6 104.1(9) . .
Ag5 C17 Ag6 87.5(4) . .
Ag7 C17 Ag6 79.4(4) . .
C17 C18 C19 176.5(13) . .
C20 C19 C24 121.2(12) . .
C20 C19 C18 118.0(12) . .
C24 C19 C18 120.8(12) . .
C19 C20 C21 118.4(16) . .
C19 C20 H20 120.8 . .
C21 C20 H20 120.8 . .
C22 C21 C20 121.6(18) . .
C22 C21 H21 119.2 . .
C20 C21 H21 119.2 . .
C21 C22 C23 118.7(16) . .
C21 C22 H22 120.6 . .
C23 C22 H22 120.6 . .
C22 C23 C24 120.5(16) . .
C22 C23 H23 119.8 . .
C24 C23 H23 119.8 . .
C19 C24 C23 119.4(15) . .
C19 C24 H24 120.3 . .
C23 C24 H24 120.3 . .
C26 C25 C28 109.3(11) . .
C26 C25 C27 108.9(10) . .
C28 C25 C27 107.6(11) . .
C26 C25 P2 109.4(8) . .
C28 C25 P2 111.0(8) . .
C27 C25 P2 110.6(9) . .
C25 C26 H26A 109.5 . .
C25 C26 H26B 109.5 . .
H26A C26 H26B 109.5 . .
C25 C26 H26C 109.5 . .
H26A C26 H26C 109.5 . .
H26B C26 H26C 109.5 . .
C25 C27 H27A 109.5 . .
C25 C27 H27B 109.5 . .
H27A C27 H27B 109.5 . .
C25 C27 H27C 109.5 . .
H27A C27 H27C 109.5 . .
H27B C27 H27C 109.5 . .
C25 C28 H28A 109.5 . .
C25 C28 H28B 109.5 . .
H28A C28 H28B 109.5 . .
C25 C28 H28C 109.5 . .
H28A C28 H28C 109.5 . .
H28B C28 H28C 109.5 . .
C32 C29 C31 109.6(9) . .
C32 C29 C30 109.2(10) . .
C31 C29 C30 109.6(9) . .
C32 C29 P1 109.5(8) . .
C31 C29 P1 109.6(8) . .
C30 C29 P1 109.3(8) . .
C29 C30 H30A 109.5 . .
C29 C30 H30B 109.5 . .
H30A C30 H30B 109.5 . .
C29 C30 H30C 109.5 . .
H30A C30 H30C 109.5 . .
H30B C30 H30C 109.5 . .
C29 C31 H31A 109.5 . .
C29 C31 H31B 109.5 . .
H31A C31 H31B 109.5 . .
C29 C31 H31C 109.5 . .
H31A C31 H31C 109.5 . .
H31B C31 H31C 109.5 . .
C29 C32 H32A 109.5 . .
C29 C32 H32B 109.5 . .
H32A C32 H32B 109.5 . .
C29 C32 H32C 109.5 . .
H32A C32 H32C 109.5 . .
H32B C32 H32C 109.5 . .
O9 N1 O7 124.1(12) . .
O9 N1 O8 119.1(10) . .
O7 N1 O8 116.8(12) . .
O12 N2 O11 122.1(10) . .
O12 N2 O10 120.6(9) . .
O11 N2 O10 117.3(10) . .
P1 O1 Ag5 111.5(4) . .
P1 O1 Ag4 135.8(4) . .
Ag5 O1 Ag4 93.6(2) . .
P1 O2 Ag2 138.0(4) . .
P1 O2 Ag7 123.1(4) . 2_567
Ag2 O2 Ag7 92.8(2) . 2_567
P1 O3 Ag8 131.6(4) . 2_567
P2 O4 Ag6 139.9(4) . .
P2 O5 Ag7 112.1(4) . 2_667
P2 O5 Ag2 144.0(4) . 1_655
Ag7 O5 Ag2 86.4(2) 2_667 1_655
P2 O6 Ag5 118.6(4) . .
P2 O6 Ag4 142.3(4) . .
Ag5 O6 Ag4 85.3(2) . .
P2 O6 Ag6 116.7(4) . 2_667
Ag5 O6 Ag6 83.2(2) . 2_667
Ag4 O6 Ag6 93.4(2) . 2_667
N1 O8 Ag8 96.1(7) . .
N1 O9 Ag8 94.2(7) . .
N2 O10 Ag1 117.6(7) . 2_657
N2 O11 Ag6 117.9(7) . 2_667
N2 O11 Ag4 110.6(6) . .
Ag6 O11 Ag4 91.3(3) 2_667 .
O5 P2 O6 114.7(4) . .
O5 P2 O4 107.7(4) . .
O6 P2 O4 106.4(4) . .
O5 P2 C25 109.8(5) . .
O6 P2 C25 111.1(5) . .
O4 P2 C25 106.7(5) . .
O2 P1 O3 110.1(4) . .
O2 P1 O1 112.2(4) . .
O3 P1 O1 109.1(4) . .
O2 P1 C29 110.7(5) . .
O3 P1 C29 107.2(5) . .
O1 P1 C29 107.4(4) . .
C9 Ag3 C1 168.0(4) . .
C9 Ag3 C2 147.2(4) . .
C1 Ag3 C2 29.2(4) . .
C9 Ag3 C10 27.5(4) . .
C1 Ag3 C10 149.2(4) . .
C2 Ag3 C10 120.9(4) . .
C9 Ag3 Ag2 142.0(3) . .
C1 Ag3 Ag2 45.8(3) . .
C2 Ag3 Ag2 70.6(2) . .
C10 Ag3 Ag2 160.8(2) . .
C9 Ag3 Ag4 46.4(3) . .
C1 Ag3 Ag4 139.7(3) . .
C2 Ag3 Ag4 165.2(2) . .
C10 Ag3 Ag4 71.0(3) . .
Ag2 Ag3 Ag4 95.60(5) . .
C9 Ag3 Ag1 41.2(3) . .
C1 Ag3 Ag1 129.5(3) . .
C2 Ag3 Ag1 137.1(3) . .
C10 Ag3 Ag1 61.2(3) . .
Ag2 Ag3 Ag1 122.67(5) . .
Ag4 Ag3 Ag1 54.84(4) . .
C1 Ag1 C9 157.3(4) 2_557 .
C1 Ag1 O10 105.5(4) 2_557 2_657
C9 Ag1 O10 96.4(4) . 2_657
C1 Ag1 Ag4 123.1(3) 2_557 .
C9 Ag1 Ag4 47.4(3) . .
O10 Ag1 Ag4 117.2(2) 2_657 .
C1 Ag1 Ag2 45.1(3) 2_557 2_557
C9 Ag1 Ag2 135.6(3) . 2_557
O10 Ag1 Ag2 81.7(2) 2_657 2_557
Ag4 Ag1 Ag2 161.09(5) . 2_557
C1 Ag1 Ag3 116.1(3) 2_557 .
C9 Ag1 Ag3 41.5(3) . .
O10 Ag1 Ag3 132.5(3) 2_657 .
Ag4 Ag1 Ag3 56.31(3) . .
Ag2 Ag1 Ag3 111.87(5) 2_557 .
C9 Ag4 O1 156.9(3) . .
C9 Ag4 O6 119.1(4) . .
O1 Ag4 O6 73.9(2) . .
C9 Ag4 O11 123.2(4) . .
O1 Ag4 O11 77.4(2) . .
O6 Ag4 O11 74.1(3) . .
C9 Ag4 Ag1 48.8(3) . .
O1 Ag4 Ag1 134.71(17) . .
O6 Ag4 Ag1 138.53(17) . .
O11 Ag4 Ag1 83.55(18) . .
C9 Ag4 Ag3 48.3(3) . .
O1 Ag4 Ag3 109.03(17) . .
O6 Ag4 Ag3 138.94(18) . .
O11 Ag4 Ag3 146.90(19) . .
Ag1 Ag4 Ag3 68.86(4) . .
C9 Ag4 Ag5 131.5(3) . .
O1 Ag4 Ag5 42.49(17) . .
O6 Ag4 Ag5 46.21(16) . .
O11 Ag4 Ag5 98.61(18) . .
Ag1 Ag4 Ag5 175.23(4) . .
Ag3 Ag4 Ag5 107.69(5) . .
C17 Ag5 O1 160.5(4) . .
C17 Ag5 O6 122.4(4) . .
O1 Ag5 O6 76.8(2) . .
C17 Ag5 Ag7 49.0(3) . .
O1 Ag5 Ag7 113.42(16) . .
O6 Ag5 Ag7 148.00(17) . .
C17 Ag5 Ag8 70.1(3) . .
O1 Ag5 Ag8 94.90(17) . .
O6 Ag5 Ag8 149.59(17) . .
Ag7 Ag5 Ag8 62.14(3) . .
C17 Ag5 Ag6 49.9(3) . .
O1 Ag5 Ag6 133.40(17) . .
O6 Ag5 Ag6 92.15(17) . .
Ag7 Ag5 Ag6 58.22(4) . .
Ag8 Ag5 Ag6 113.60(5) . .
C17 Ag5 Ag6 132.8(3) . 2_667
O1 Ag5 Ag6 55.24(17) . 2_667
O6 Ag5 Ag6 49.82(17) . 2_667
Ag7 Ag5 Ag6 109.42(4) . 2_667
Ag8 Ag5 Ag6 144.77(4) . 2_667
Ag6 Ag5 Ag6 82.94(4) . 2_667
C17 Ag5 Ag4 150.7(3) . .
O1 Ag5 Ag4 43.94(15) . .
O6 Ag5 Ag4 48.53(17) . .
Ag7 Ag5 Ag4 155.83(4) . .
Ag8 Ag5 Ag4 105.86(4) . .
Ag6 Ag5 Ag4 140.17(4) . .
Ag6 Ag5 Ag4 67.24(3) 2_667 .
C17 Ag6 O11 113.7(3) . 2_667
C17 Ag6 O6 125.7(3) . 2_667
O11 Ag6 O6 76.0(2) 2_667 2_667
C17 Ag6 O4 90.4(3) . .
O11 Ag6 O4 138.5(2) 2_667 .
O6 Ag6 O4 117.8(2) 2_667 .
C17 Ag6 Ag7 46.8(3) . .
O11 Ag6 Ag7 92.98(18) 2_667 .
O6 Ag6 Ag7 80.72(16) 2_667 .
O4 Ag6 Ag7 126.72(16) . .
C17 Ag6 Ag5 42.6(3) . .
O11 Ag6 Ag5 148.66(18) 2_667 .
O6 Ag6 Ag5 101.29(16) 2_667 .
O4 Ag6 Ag5 70.93(16) . .
Ag7 Ag6 Ag5 56.13(4) . .
C17 Ag6 Ag5 139.6(3) . 2_667
O11 Ag6 Ag5 102.69(19) 2_667 2_667
O6 Ag6 Ag5 47.02(16) 2_667 2_667
O4 Ag6 Ag5 72.09(17) . 2_667
Ag7 Ag6 Ag5 117.17(5) . 2_667
Ag5 Ag6 Ag5 97.06(4) . 2_667
C17 Ag7 O2 134.8(4) . 2_567
C17 Ag7 O5 143.4(4) . 2_667
O2 Ag7 O5 80.8(2) 2_567 2_667
C17 Ag7 Ag5 47.6(3) . .
O2 Ag7 Ag5 143.35(17) 2_567 .
O5 Ag7 Ag5 112.06(17) 2_667 .
C17 Ag7 Ag6 53.7(3) . .
O2 Ag7 Ag6 150.64(18) 2_567 .
O5 Ag7 Ag6 91.47(17) 2_667 .
Ag5 Ag7 Ag6 65.65(3) . .
C17 Ag7 Ag8 69.0(3) . .
O2 Ag7 Ag8 85.02(17) 2_567 .
O5 Ag7 Ag8 134.20(19) 2_667 .
Ag5 Ag7 Ag8 61.08(4) . .
Ag6 Ag7 Ag8 119.12(4) . .
C17 Ag7 Ag2 147.6(3) . 2_567
O2 Ag7 Ag2 43.13(16) 2_567 2_567
O5 Ag7 Ag2 49.17(17) 2_667 2_567
Ag5 Ag7 Ag2 161.10(5) . 2_567
Ag6 Ag7 Ag2 112.10(4) . 2_567
Ag8 Ag7 Ag2 127.83(5) . 2_567
O3 Ag8 O8 156.6(3) 2_567 .
O3 Ag8 O9 115.8(3) 2_567 .
O8 Ag8 O9 50.4(3) . .
O3 Ag8 Ag5 138.30(18) 2_567 .
O8 Ag8 Ag5 65.1(2) . .
O9 Ag8 Ag5 93.3(2) . .
O3 Ag8 Ag7 81.61(18) 2_567 .
O8 Ag8 Ag7 121.6(2) . .
O9 Ag8 Ag7 126.0(2) . .
Ag5 Ag8 Ag7 56.78(4) . .
C1 Ag2 O2 157.5(4) . .
C1 Ag2 O5 121.3(4) . 1_455
O2 Ag2 O5 77.6(2) . 1_455
C1 Ag2 Ag3 49.8(3) . .
O2 Ag2 Ag3 108.34(17) . .
O5 Ag2 Ag3 137.35(17) 1_455 .
C1 Ag2 Ag1 47.0(4) . 2_557
O2 Ag2 Ag1 131.63(18) . 2_557
O5 Ag2 Ag1 131.03(17) 1_455 2_557
Ag3 Ag2 Ag1 77.35(4) . 2_557
C1 Ag2 Ag7 158.4(3) . 2_567
O2 Ag2 Ag7 44.04(17) . 2_567
O5 Ag2 Ag7 44.39(16) 1_455 2_567
Ag3 Ag2 Ag7 151.30(4) . 2_567
Ag1 Ag2 Ag7 124.75(5) 2_557 2_567

loop_
_geom_bond_atom_site_label_1
_geom_bond_atom_site_label_2
_geom_bond_distance
_geom_bond_site_symmetry_2
C1 C2 1.232(16) .
C1 Ag2 2.106(12) .
C1 Ag1 2.174(13) 2_557
C1 Ag3 2.244(11) .
C2 C3 1.424(15) .
C2 Ag3 2.524(11) .
C3 C8 1.374(17) .
C3 C4 1.389(17) .
C4 C5 1.373(19) .
C4 H4 0.9300 .
C5 C6 1.38(2) .
C5 H5 0.9300 .
C6 C7 1.36(2) .
C6 H6 0.9300 .
C7 C8 1.364(17) .
C7 H7 0.9300 .
C8 H8 0.9300 .
C9 C10 1.214(15) .
C9 Ag4 2.138(11) .
C9 Ag1 2.189(13) .
C9 Ag3 2.202(11) .
C10 C11 1.433(16) .
C10 Ag3 2.617(10) .
C11 C12 1.385(17) .
C11 C16 1.419(17) .
C12 C13 1.390(19) .
C12 H12 0.9300 .
C13 C14 1.36(2) .
C13 H13 0.9300 .
C14 C15 1.37(2) .
C14 H14 0.9300 .
C15 C16 1.374(18) .
C15 H15 0.9300 .
C16 H16 0.9300 .
C17 C18 1.203(15) .
C17 Ag5 2.099(13) .
C17 Ag7 2.145(11) .
C17 Ag6 2.371(12) .
C18 C19 1.463(16) .
C19 C20 1.352(19) .
C19 C24 1.358(18) .
C20 C21 1.38(2) .
C20 H20 0.9300 .
C21 C22 1.35(2) .
C21 H21 0.9300 .
C22 C23 1.36(2) .
C22 H22 0.9300 .
C23 C24 1.38(2) .
C23 H23 0.9300 .
C24 H24 0.9300 .
C25 C26 1.530(15) .
C25 C28 1.540(18) .
C25 C27 1.541(17) .
C25 P2 1.800(12) .
C26 H26A 0.9600 .
C26 H26B 0.9600 .
C26 H26C 0.9600 .
C27 H27A 0.9600 .
C27 H27B 0.9600 .
C27 H27C 0.9600 .
C28 H28A 0.9600 .
C28 H28B 0.9600 .
C28 H28C 0.9600 .
C29 C32 1.522(15) .
C29 C31 1.533(14) .
C29 C30 1.536(15) .
C29 P1 1.808(11) .
C30 H30A 0.9600 .
C30 H30B 0.9600 .
C30 H30C 0.9600 .
C31 H31A 0.9600 .
C31 H31B 0.9600 .
C31 H31C 0.9600 .
C32 H32A 0.9600 .
C32 H32B 0.9600 .
C32 H32C 0.9600 .
N1 O9 1.220(13) .
N1 O7 1.240(12) .
N1 O8 1.254(13) .
N2 O12 1.234(12) .
N2 O11 1.244(11) .
N2 O10 1.248(12) .
O1 P1 1.549(6) .
O1 Ag5 2.239(7) .
O1 Ag4 2.300(6) .
O2 P1 1.516(7) .
O2 Ag2 2.254(6) .
O2 Ag7 2.292(6) 2_567
O3 P1 1.531(7) .
O3 Ag8 2.262(7) 2_567
O4 P2 1.572(7) .
O4 Ag6 2.582(7) .
O5 P2 1.512(7) .
O5 Ag7 2.309(7) 2_667
O5 Ag2 2.497(7) 1_655
O6 P2 1.524(7) .
O6 Ag5 2.397(7) .
O6 Ag4 2.488(7) .
O6 Ag6 2.503(7) 2_667
O8 Ag8 2.474(9) .
O9 Ag8 2.532(10) .
O10 Ag1 2.561(9) 2_657
O11 Ag6 2.480(8) 2_667
O11 Ag4 2.598(8) .
Ag3 Ag2 2.9216(16) .
Ag3 Ag4 2.9415(17) .
Ag3 Ag1 3.2974(18) .
Ag1 C1 2.174(13) 2_557
Ag1 O10 2.561(9) 2_657
Ag1 Ag4 2.8902(16) .
Ag1 Ag2 2.9701(16) 2_557
Ag4 Ag5 3.3084(17) .
Ag5 Ag7 2.8234(15) .
Ag5 Ag8 2.954(2) .
Ag5 Ag6 3.0981(16) .
Ag5 Ag6 3.2525(17) 2_667
Ag6 O11 2.480(8) 2_667
Ag6 O6 2.503(7) 2_667
Ag6 Ag7 2.8908(19) .
Ag6 Ag5 3.2525(17) 2_667
Ag7 O2 2.292(7) 2_567
Ag7 O5 2.309(7) 2_667
Ag7 Ag8 2.9835(17) .
Ag7 Ag2 3.2935(15) 2_567
Ag8 O3 2.262(7) 2_567
Ag2 O5 2.497(7) 1_455
Ag2 Ag1 2.9701(16) 2_557
Ag2 Ag7 3.2935(15) 2_567

loop_
_geom_torsion_atom_site_label_1
_geom_torsion_atom_site_label_2
_geom_torsion_atom_site_label_3
_geom_torsion_atom_site_label_4
_geom_torsion
_geom_torsion_site_symmetry_1
_geom_torsion_site_symmetry_4
Ag2 C1 C2 C3 -106(10) . .
Ag1 C1 C2 C3 57(11) 2_557 .
Ag3 C1 C2 C3 175(10) . .
Ag2 C1 C2 Ag3 78.5(13) . .
Ag1 C1 C2 Ag3 -118.6(10) 2_557 .
C1 C2 C3 C8 176(10) . .
Ag3 C2 C3 C8 -9.4(16) . .
C1 C2 C3 C4 -5(11) . .
Ag3 C2 C3 C4 169.4(10) . .
C8 C3 C4 C5 3(2) . .
C2 C3 C4 C5 -176.1(14) . .
C3 C4 C5 C6 -3(3) . .
C4 C5 C6 C7 4(3) . .
C5 C6 C7 C8 -5(3) . .
C6 C7 C8 C3 5(2) . .
C4 C3 C8 C7 -4(2) . .
C2 C3 C8 C7 174.9(13) . .
Ag4 C9 C10 C11 75(51) . .
Ag1 C9 C10 C11 -92(51) . .
Ag3 C9 C10 C11 165(51) . .
Ag4 C9 C10 Ag3 -90.3(17) . .
Ag1 C9 C10 Ag3 103.4(10) . .
C9 C10 C11 C12 -91(51) . .
Ag3 C10 C11 C12 73.6(14) . .
C9 C10 C11 C16 93(51) . .
Ag3 C10 C11 C16 -102.5(12) . .
C16 C11 C12 C13 0.9(19) . .
C10 C11 C12 C13 -175.2(12) . .
C11 C12 C13 C14 -1(2) . .
C12 C13 C14 C15 1(2) . .
C13 C14 C15 C16 -2(2) . .
C14 C15 C16 C11 2(2) . .
C12 C11 C16 C15 -1.6(19) . .
C10 C11 C16 C15 174.6(12) . .
Ag5 C17 C18 C19 75(19) . .
Ag7 C17 C18 C19 -91(19) . .
Ag6 C17 C18 C19 180(100) . .
C17 C18 C19 C20 -11(20) . .
C17 C18 C19 C24 170(19) . .
C24 C19 C20 C21 0(3) . .
C18 C19 C20 C21 -179.1(18) . .
C19 C20 C21 C22 -2(4) . .
C20 C21 C22 C23 4(4) . .
C21 C22 C23 C24 -4(3) . .
C20 C19 C24 C23 0(2) . .
C18 C19 C24 C23 178.8(14) . .
C22 C23 C24 C19 3(3) . .
O9 N1 O8 Ag8 5.1(11) . .
O7 N1 O8 Ag8 -171.6(9) . .
O7 N1 O9 Ag8 171.5(10) . .
O8 N1 O9 Ag8 -5.0(11) . .
O12 N2 O10 Ag1 -3.1(15) . 2_657
O11 N2 O10 Ag1 175.4(7) . 2_657
O12 N2 O11 Ag6 27.6(13) . 2_667
O10 N2 O11 Ag6 -150.9(9) . 2_667
O12 N2 O11 Ag4 130.7(9) . .
O10 N2 O11 Ag4 -47.8(12) . .
Ag7 O5 P2 O6 -56.1(5) 2_667 .
Ag2 O5 P2 O6 60.5(8) 1_655 .
Ag7 O5 P2 O4 62.2(5) 2_667 .
Ag2 O5 P2 O4 178.7(6) 1_655 .
Ag7 O5 P2 C25 178.0(5) 2_667 .
Ag2 O5 P2 C25 -65.5(8) 1_655 .
Ag5 O6 P2 O5 151.1(4) . .
Ag4 O6 P2 O5 -85.4(7) . .
Ag6 O6 P2 O5 54.1(5) 2_667 .
Ag5 O6 P2 O4 32.1(5) . .
Ag4 O6 P2 O4 155.6(6) . .
Ag6 O6 P2 O4 -64.9(5) 2_667 .
Ag5 O6 P2 C25 -83.7(6) . .
Ag4 O6 P2 C25 39.9(9) . .
Ag6 O6 P2 C25 179.3(5) 2_667 .
Ag6 O4 P2 O5 -129.9(6) . .
Ag6 O4 P2 O6 -6.5(8) . .
Ag6 O4 P2 C25 112.2(7) . .
C26 C25 P2 O5 166.6(8) . .
C28 C25 P2 O5 -72.6(10) . .
C27 C25 P2 O5 46.7(10) . .
C26 C25 P2 O6 38.7(10) . .
C28 C25 P2 O6 159.5(9) . .
C27 C25 P2 O6 -81.2(9) . .
C26 C25 P2 O4 -76.9(9) . .
C28 C25 P2 O4 43.9(10) . .
C27 C25 P2 O4 163.2(8) . .
Ag2 O2 P1 O3 -178.7(5) . .
Ag7 O2 P1 O3 -34.5(6) 2_567 .
Ag2 O2 P1 O1 59.5(7) . .
Ag7 O2 P1 O1 -156.3(4) 2_567 .
Ag2 O2 P1 C29 -60.4(7) . .
Ag7 O2 P1 C29 83.8(5) 2_567 .
Ag8 O3 P1 O2 19.3(7) 2_567 .
Ag8 O3 P1 O1 142.9(5) 2_567 .
Ag8 O3 P1 C29 -101.2(6) 2_567 .
Ag5 O1 P1 O2 67.2(5) . .
Ag4 O1 P1 O2 -53.0(7) . .
Ag5 O1 P1 O3 -55.1(5) . .
Ag4 O1 P1 O3 -175.3(5) . .
Ag5 O1 P1 C29 -171.0(4) . .
Ag4 O1 P1 C29 68.9(7) . .
C32 C29 P1 O2 52.5(8) . .
C31 C29 P1 O2 -67.7(8) . .
C30 C29 P1 O2 172.1(7) . .
C32 C29 P1 O3 172.6(7) . .
C31 C29 P1 O3 52.3(8) . .
C30 C29 P1 O3 -67.8(8) . .
C32 C29 P1 O1 -70.3(8) . .
C31 C29 P1 O1 169.5(7) . .
C30 C29 P1 O1 49.3(9) . .
C10 C9 Ag3 C1 85(2) . .
Ag4 C9 Ag3 C1 -126(2) . .
Ag1 C9 Ag3 C1 -43(2) . .
C10 C9 Ag3 C2 21.7(13) . .
Ag4 C9 Ag3 C2 170.7(5) . .
Ag1 C9 Ag3 C2 -106.2(7) . .
Ag4 C9 Ag3 C10 149.0(11) . .
Ag1 C9 Ag3 C10 -127.9(10) . .
C10 C9 Ag3 Ag2 -149.7(6) . .
Ag4 C9 Ag3 Ag2 -0.7(7) . .
Ag1 C9 Ag3 Ag2 82.4(6) . .
C10 C9 Ag3 Ag4 -149.0(11) . .
Ag1 C9 Ag3 Ag4 83.1(4) . .
C10 C9 Ag3 Ag1 127.9(10) . .
Ag4 C9 Ag3 Ag1 -83.1(4) . .
C2 C1 Ag3 C9 -82(2) . .
Ag2 C1 Ag3 C9 136(2) . .
Ag1 C1 Ag3 C9 50(2) 2_557 .
Ag2 C1 Ag3 C2 -141.9(10) . .
Ag1 C1 Ag3 C2 132.8(10) 2_557 .
C2 C1 Ag3 C10 -18.5(12) . .
Ag2 C1 Ag3 C10 -160.5(6) . .
Ag1 C1 Ag3 C10 114.3(8) 2_557 .
C2 C1 Ag3 Ag2 141.9(10) . .
Ag1 C1 Ag3 Ag2 -85.3(6) 2_557 .
C2 C1 Ag3 Ag4 162.5(6) . .
Ag2 C1 Ag3 Ag4 20.5(7) . .
Ag1 C1 Ag3 Ag4 -64.8(6) 2_557 .
C2 C1 Ag3 Ag1 -118.0(7) . .
Ag2 C1 Ag3 Ag1 100.1(3) . .
Ag1 C1 Ag3 Ag1 14.8(7) 2_557 .
C1 C2 Ag3 C9 157.6(9) . .
C3 C2 Ag3 C9 -21.7(14) . .
C3 C2 Ag3 C1 -179.3(14) . .
C1 C2 Ag3 C10 169.1(7) . .
C3 C2 Ag3 C10 -10.2(11) . .
C1 C2 Ag3 Ag2 -28.0(7) . .
C3 C2 Ag3 Ag2 152.7(10) . .
C1 C2 Ag3 Ag4 -49.6(15) . .
C3 C2 Ag3 Ag4 131.1(9) . .
C1 C2 Ag3 Ag1 89.5(8) . .
C3 C2 Ag3 Ag1 -89.9(9) . .
C11 C10 Ag3 C9 -179.6(15) . .
C9 C10 Ag3 C1 -156.1(10) . .
C11 C10 Ag3 C1 24.3(14) . .
C9 C10 Ag3 C2 -166.5(8) . .
C11 C10 Ag3 C2 13.9(11) . .
C9 C10 Ag3 Ag2 70.9(13) . .
C11 C10 Ag3 Ag2 -108.7(10) . .
C9 C10 Ag3 Ag4 23.2(8) . .
C11 C10 Ag3 Ag4 -156.3(10) . .
C9 C10 Ag3 Ag1 -36.4(8) . .
C11 C10 Ag3 Ag1 144.1(10) . .
C10 C9 Ag1 C1 -113.3(13) . 2_557
Ag4 C9 Ag1 C1 73.8(12) . 2_557
Ag3 C9 Ag1 C1 -10.7(13) . 2_557
C10 C9 Ag1 O10 51.5(11) . 2_657
Ag4 C9 Ag1 O10 -121.5(3) . 2_657
Ag3 C9 Ag1 O10 154.1(4) . 2_657
C10 C9 Ag1 Ag4 173.0(13) . .
Ag3 C9 Ag1 Ag4 -84.4(4) . .
C10 C9 Ag1 Ag2 -33.2(13) . 2_557
Ag4 C9 Ag1 Ag2 153.86(15) . 2_557
Ag3 C9 Ag1 Ag2 69.4(5) . 2_557
C10 C9 Ag1 Ag3 -102.6(12) . .
Ag4 C9 Ag1 Ag3 84.4(4) . .
C9 Ag3 Ag1 C1 175.4(6) . 2_557
C1 Ag3 Ag1 C1 -15.2(7) . 2_557
C2 Ag3 Ag1 C1 -54.4(5) . 2_557
C10 Ag3 Ag1 C1 -160.0(4) . 2_557
Ag2 Ag3 Ag1 C1 41.9(4) . 2_557
Ag4 Ag3 Ag1 C1 113.8(4) . 2_557
C1 Ag3 Ag1 C9 169.4(6) . .
C2 Ag3 Ag1 C9 130.2(6) . .
C10 Ag3 Ag1 C9 24.6(5) . .
Ag2 Ag3 Ag1 C9 -133.6(4) . .
Ag4 Ag3 Ag1 C9 -61.6(4) . .
C9 Ag3 Ag1 O10 -36.1(5) . 2_657
C1 Ag3 Ag1 O10 133.3(5) . 2_657
C2 Ag3 Ag1 O10 94.1(5) . 2_657
C10 Ag3 Ag1 O10 -11.6(4) . 2_657
Ag2 Ag3 Ag1 O10 -169.7(3) . 2_657
Ag4 Ag3 Ag1 O10 -97.8(3) . 2_657
C9 Ag3 Ag1 Ag4 61.6(4) . .
C1 Ag3 Ag1 Ag4 -129.0(4) . .
C2 Ag3 Ag1 Ag4 -168.2(4) . .
C10 Ag3 Ag1 Ag4 86.2(3) . .
Ag2 Ag3 Ag1 Ag4 -71.94(5) . .
C9 Ag3 Ag1 Ag2 -135.1(4) . 2_557
C1 Ag3 Ag1 Ag2 34.3(4) . 2_557
C2 Ag3 Ag1 Ag2 -4.9(4) . 2_557
C10 Ag3 Ag1 Ag2 -110.6(3) . 2_557
Ag2 Ag3 Ag1 Ag2 91.31(6) . 2_557
Ag4 Ag3 Ag1 Ag2 163.25(5) . 2_557
C10 C9 Ag4 O1 82(2) . .
Ag1 C9 Ag4 O1 -109.4(9) . .
Ag3 C9 Ag4 O1 -11.5(12) . .
C10 C9 Ag4 O6 -38.2(19) . .
Ag1 C9 Ag4 O6 130.8(3) . .
Ag3 C9 Ag4 O6 -131.3(3) . .
C10 C9 Ag4 O11 -127.6(17) . .
Ag1 C9 Ag4 O11 41.3(5) . .
Ag3 C9 Ag4 O11 139.3(3) . .
C10 C9 Ag4 Ag1 -169(2) . .
Ag3 C9 Ag4 Ag1 97.9(4) . .
C10 C9 Ag4 Ag3 93.2(18) . .
Ag1 C9 Ag4 Ag3 -97.9(4) . .
C10 C9 Ag4 Ag5 17(2) . .
Ag1 C9 Ag4 Ag5 -173.67(7) . .
Ag3 C9 Ag4 Ag5 -75.7(4) . .
P1 O1 Ag4 C9 39.7(12) . .
Ag5 O1 Ag4 C9 -86.6(10) . .
P1 O1 Ag4 O6 167.5(6) . .
Ag5 O1 Ag4 O6 41.3(2) . .
P1 O1 Ag4 O11 -115.6(6) . .
Ag5 O1 Ag4 O11 118.1(3) . .
P1 O1 Ag4 Ag1 -48.1(7) . .
Ag5 O1 Ag4 Ag1 -174.43(7) . .
P1 O1 Ag4 Ag3 30.6(6) . .
Ag5 O1 Ag4 Ag3 -95.69(19) . .
P1 O1 Ag4 Ag5 126.3(7) . .
P2 O6 Ag4 C9 -11.6(9) . .
Ag5 O6 Ag4 C9 121.2(4) . .
Ag6 O6 Ag4 C9 -156.0(4) 2_667 .
P2 O6 Ag4 O1 -170.8(8) . .
Ag5 O6 Ag4 O1 -38.1(2) . .
Ag6 O6 Ag4 O1 44.7(2) 2_667 .
P2 O6 Ag4 O11 108.0(7) . .
Ag5 O6 Ag4 O11 -119.2(2) . .
Ag6 O6 Ag4 O11 -36.4(2) 2_667 .
P2 O6 Ag4 Ag1 47.9(8) . .
Ag5 O6 Ag4 Ag1 -179.34(7) . .
Ag6 O6 Ag4 Ag1 -96.5(2) 2_667 .
P2 O6 Ag4 Ag3 -70.1(8) . .
Ag5 O6 Ag4 Ag3 62.6(3) . .
Ag6 O6 Ag4 Ag3 145.46(13) 2_667 .
P2 O6 Ag4 Ag5 -132.8(8) . .
Ag6 O6 Ag4 Ag5 82.8(2) 2_667 .
N2 O11 Ag4 C9 30.8(9) . .
Ag6 O11 Ag4 C9 151.4(4) 2_667 .
N2 O11 Ag4 O1 -160.5(7) . .
Ag6 O11 Ag4 O1 -39.9(2) 2_667 .
N2 O11 Ag4 O6 -83.9(7) . .
Ag6 O11 Ag4 O6 36.7(2) 2_667 .
N2 O11 Ag4 Ag1 60.8(7) . .
Ag6 O11 Ag4 Ag1 -178.6(2) 2_667 .
N2 O11 Ag4 Ag3 93.9(7) . .
Ag6 O11 Ag4 Ag3 -145.51(17) 2_667 .
N2 O11 Ag4 Ag5 -123.5(7) . .
Ag6 O11 Ag4 Ag5 -2.9(2) 2_667 .
C1 Ag1 Ag4 C9 -153.8(5) 2_557 .
O10 Ag1 Ag4 C9 72.4(5) 2_657 .
Ag2 Ag1 Ag4 C9 -108.0(4) 2_557 .
Ag3 Ag1 Ag4 C9 -52.4(4) . .
C1 Ag1 Ag4 O1 -5.1(5) 2_557 .
C9 Ag1 Ag4 O1 148.7(5) . .
O10 Ag1 Ag4 O1 -139.0(4) 2_657 .
Ag2 Ag1 Ag4 O1 40.7(3) 2_557 .
Ag3 Ag1 Ag4 O1 96.3(2) . .
C1 Ag1 Ag4 O6 117.1(5) 2_557 .
C9 Ag1 Ag4 O6 -89.2(5) . .
O10 Ag1 Ag4 O6 -16.8(4) 2_657 .
Ag2 Ag1 Ag4 O6 162.8(3) 2_557 .
Ag3 Ag1 Ag4 O6 -141.6(3) . .
C1 Ag1 Ag4 O11 60.0(4) 2_557 .
C9 Ag1 Ag4 O11 -146.2(4) . .
O10 Ag1 Ag4 O11 -73.8(3) 2_657 .
Ag2 Ag1 Ag4 O11 105.8(2) 2_557 .
Ag3 Ag1 Ag4 O11 161.38(17) . .
C1 Ag1 Ag4 Ag3 -101.4(4) 2_557 .
C9 Ag1 Ag4 Ag3 52.4(4) . .
O10 Ag1 Ag4 Ag3 124.8(3) 2_657 .
Ag2 Ag1 Ag4 Ag3 -55.61(15) 2_557 .
C1 Ag1 Ag4 Ag5 -57.2(7) 2_557 .
C9 Ag1 Ag4 Ag5 96.6(7) . .
O10 Ag1 Ag4 Ag5 169.0(6) 2_657 .
Ag2 Ag1 Ag4 Ag5 -11.4(6) 2_557 .
Ag3 Ag1 Ag4 Ag5 44.2(5) . .
C1 Ag3 Ag4 C9 164.9(7) . .
C2 Ag3 Ag4 C9 -160.0(11) . .
C10 Ag3 Ag4 C9 -14.5(5) . .
Ag2 Ag3 Ag4 C9 179.6(5) . .
Ag1 Ag3 Ag4 C9 53.1(5) . .
C9 Ag3 Ag4 O1 175.3(5) . .
C1 Ag3 Ag4 O1 -19.8(5) . .
C2 Ag3 Ag4 O1 15.3(11) . .
C10 Ag3 Ag4 O1 160.7(3) . .
Ag2 Ag3 Ag4 O1 -5.18(18) . .
Ag1 Ag3 Ag4 O1 -131.65(18) . .
C9 Ag3 Ag4 O6 88.1(5) . .
C1 Ag3 Ag4 O6 -107.0(5) . .
C2 Ag3 Ag4 O6 -71.9(11) . .
C10 Ag3 Ag4 O6 73.6(4) . .
Ag2 Ag3 Ag4 O6 -92.3(2) . .
Ag1 Ag3 Ag4 O6 141.2(2) . .
C9 Ag3 Ag4 O11 -88.6(5) . .
C1 Ag3 Ag4 O11 76.3(6) . .
C2 Ag3 Ag4 O11 111.4(11) . .
C10 Ag3 Ag4 O11 -103.2(4) . .
Ag2 Ag3 Ag4 O11 90.9(3) . .
Ag1 Ag3 Ag4 O11 -35.5(3) . .
C9 Ag3 Ag4 Ag1 -53.1(5) . .
C1 Ag3 Ag4 Ag1 111.8(5) . .
C2 Ag3 Ag4 Ag1 146.9(10) . .
C10 Ag3 Ag4 Ag1 -67.6(3) . .
Ag2 Ag3 Ag4 Ag1 126.47(5) . .
C9 Ag3 Ag4 Ag5 130.4(5) . .
C1 Ag3 Ag4 Ag5 -64.7(5) . .
C2 Ag3 Ag4 Ag5 -29.6(11) . .
C10 Ag3 Ag4 Ag5 115.9(3) . .
Ag2 Ag3 Ag4 Ag5 -50.04(5) . .
Ag1 Ag3 Ag4 Ag5 -176.51(4) . .
C18 C17 Ag5 O1 -141.9(13) . .
Ag7 C17 Ag5 O1 28.5(13) . .
Ag6 C17 Ag5 O1 108.1(10) . .
C18 C17 Ag5 O6 48.4(18) . .
Ag7 C17 Ag5 O6 -141.2(3) . .
Ag6 C17 Ag5 O6 -61.5(4) . .
C18 C17 Ag5 Ag7 -170.4(19) . .
Ag6 C17 Ag5 Ag7 79.7(3) . .
C18 C17 Ag5 Ag8 -100.5(17) . .
Ag7 C17 Ag5 Ag8 69.9(3) . .
Ag6 C17 Ag5 Ag8 149.5(4) . .
C18 C17 Ag5 Ag6 109.9(18) . .
Ag7 C17 Ag5 Ag6 -79.7(3) . .
C18 C17 Ag5 Ag6 111.4(16) . 2_667
Ag7 C17 Ag5 Ag6 -78.2(5) . 2_667
Ag6 C17 Ag5 Ag6 1.4(5) . 2_667
C18 C17 Ag5 Ag4 -13(2) . .
Ag7 C17 Ag5 Ag4 157.0(4) . .
Ag6 C17 Ag5 Ag4 -123.4(5) . .
P1 O1 Ag5 C17 3.6(13) . .
Ag4 O1 Ag5 C17 146.4(10) . .
P1 O1 Ag5 O6 174.6(4) . .
Ag4 O1 Ag5 O6 -42.5(2) . .
P1 O1 Ag5 Ag7 26.7(4) . .
Ag4 O1 Ag5 Ag7 169.54(12) . .
P1 O1 Ag5 Ag8 -35.0(4) . .
Ag4 O1 Ag5 Ag8 107.83(18) . .
P1 O1 Ag5 Ag6 94.3(4) . .
Ag4 O1 Ag5 Ag6 -122.81(17) . .
P1 O1 Ag5 Ag6 124.7(4) . 2_667
Ag4 O1 Ag5 Ag6 -92.4(2) . 2_667
P1 O1 Ag5 Ag4 -142.9(5) . .
P2 O6 Ag5 C17 4.4(6) . .
Ag4 O6 Ag5 C17 -144.8(4) . .
Ag6 O6 Ag5 C17 121.2(4) 2_667 .
P2 O6 Ag5 O1 -172.0(5) . .
Ag4 O6 Ag5 O1 38.7(2) . .
Ag6 O6 Ag5 O1 -55.3(2) 2_667 .
P2 O6 Ag5 Ag7 -58.7(6) . .
Ag4 O6 Ag5 Ag7 152.05(18) . .
Ag6 O6 Ag5 Ag7 58.0(4) 2_667 .
P2 O6 Ag5 Ag8 111.0(4) . .
Ag4 O6 Ag5 Ag8 -38.3(4) . .
Ag6 O6 Ag5 Ag8 -132.3(2) 2_667 .
P2 O6 Ag5 Ag6 -37.8(4) . .
Ag4 O6 Ag5 Ag6 172.93(15) . .
Ag6 O6 Ag5 Ag6 78.88(15) 2_667 .
P2 O6 Ag5 Ag6 -116.7(5) . 2_667
Ag4 O6 Ag5 Ag6 94.1(2) . 2_667
P2 O6 Ag5 Ag4 149.2(5) . .
Ag6 O6 Ag5 Ag4 -94.1(2) 2_667 .
C9 Ag4 Ag5 C17 -9.4(8) . .
O1 Ag4 Ag5 C17 -157.9(7) . .
O6 Ag4 Ag5 C17 83.5(7) . .
O11 Ag4 Ag5 C17 141.6(7) . .
Ag1 Ag4 Ag5 C17 -101.8(9) . .
Ag3 Ag4 Ag5 C17 -58.8(7) . .
C9 Ag4 Ag5 O1 148.5(5) . .
O6 Ag4 Ag5 O1 -118.6(3) . .
O11 Ag4 Ag5 O1 -60.5(3) . .
Ag1 Ag4 Ag5 O1 56.1(6) . .
Ag3 Ag4 Ag5 O1 99.1(3) . .
C9 Ag4 Ag5 O6 -92.9(5) . .
O1 Ag4 Ag5 O6 118.6(3) . .
O11 Ag4 Ag5 O6 58.1(3) . .
Ag1 Ag4 Ag5 O6 174.7(6) . .
Ag3 Ag4 Ag5 O6 -142.3(2) . .
C9 Ag4 Ag5 Ag7 124.5(4) . .
O1 Ag4 Ag5 Ag7 -24.0(3) . .
O6 Ag4 Ag5 Ag7 -142.6(3) . .
O11 Ag4 Ag5 Ag7 -84.5(2) . .
Ag1 Ag4 Ag5 Ag7 32.1(6) . .
Ag3 Ag4 Ag5 Ag7 75.11(12) . .
C9 Ag4 Ag5 Ag8 68.1(4) . .
O1 Ag4 Ag5 Ag8 -80.4(2) . .
O6 Ag4 Ag5 Ag8 161.0(2) . .
O11 Ag4 Ag5 Ag8 -140.93(17) . .
Ag1 Ag4 Ag5 Ag8 -24.3(5) . .
Ag3 Ag4 Ag5 Ag8 18.73(5) . .
C9 Ag4 Ag5 Ag6 -103.9(4) . .
O1 Ag4 Ag5 Ag6 107.6(3) . .
O6 Ag4 Ag5 Ag6 -11.1(2) . .
O11 Ag4 Ag5 Ag6 47.03(18) . .
Ag1 Ag4 Ag5 Ag6 163.7(5) . .
Ag3 Ag4 Ag5 Ag6 -153.31(6) . .
C9 Ag4 Ag5 Ag6 -148.6(4) . 2_667
O1 Ag4 Ag5 Ag6 62.9(2) . 2_667
O6 Ag4 Ag5 Ag6 -55.7(2) . 2_667
O11 Ag4 Ag5 Ag6 2.36(17) . 2_667
Ag1 Ag4 Ag5 Ag6 119.0(5) . 2_667
Ag3 Ag4 Ag5 Ag6 162.01(4) . 2_667
C18 C17 Ag6 O11 62.5(9) . 2_667
Ag5 C17 Ag6 O11 -154.2(3) . 2_667
Ag7 C17 Ag6 O11 -70.5(4) . 2_667
C18 C17 Ag6 O6 151.9(7) . 2_667
Ag5 C17 Ag6 O6 -64.8(5) . 2_667
Ag7 C17 Ag6 O6 18.9(5) . 2_667
C18 C17 Ag6 O4 -82.7(8) . .
Ag5 C17 Ag6 O4 60.6(3) . .
Ag7 C17 Ag6 O4 144.3(3) . .
C18 C17 Ag6 Ag7 133.0(10) . .
Ag5 C17 Ag6 Ag7 -83.8(4) . .
C18 C17 Ag6 Ag5 -143.3(10) . .
Ag7 C17 Ag6 Ag5 83.8(4) . .
C18 C17 Ag6 Ag5 -144.9(7) . 2_667
Ag5 C17 Ag6 Ag5 -1.6(6) . 2_667
Ag7 C17 Ag6 Ag5 82.1(4) . 2_667
P2 O4 Ag6 C17 -53.7(7) . .
P2 O4 Ag6 O11 178.3(5) . 2_667
P2 O4 Ag6 O6 77.8(7) . 2_667
P2 O4 Ag6 Ag7 -21.7(8) . .
P2 O4 Ag6 Ag5 -15.2(6) . .
P2 O4 Ag6 Ag5 89.2(6) . 2_667
O1 Ag5 Ag6 C17 -154.1(5) . .
O6 Ag5 Ag6 C17 132.0(4) . .
Ag7 Ag5 Ag6 C17 -60.8(4) . .
Ag8 Ag5 Ag6 C17 -31.4(4) . .
Ag6 Ag5 Ag6 C17 -178.9(4) 2_667 .
Ag4 Ag5 Ag6 C17 140.3(4) . .
C17 Ag5 Ag6 O11 49.9(5) . 2_667
O1 Ag5 Ag6 O11 -104.2(4) . 2_667
O6 Ag5 Ag6 O11 -178.1(4) . 2_667
Ag7 Ag5 Ag6 O11 -10.9(4) . 2_667
Ag8 Ag5 Ag6 O11 18.6(4) . 2_667
Ag6 Ag5 Ag6 O11 -129.0(4) 2_667 2_667
Ag4 Ag5 Ag6 O11 -169.8(4) . 2_667
C17 Ag5 Ag6 O6 131.4(4) . 2_667
O1 Ag5 Ag6 O6 -22.7(3) . 2_667
O6 Ag5 Ag6 O6 -96.6(2) . 2_667
Ag7 Ag5 Ag6 O6 70.61(17) . 2_667
Ag8 Ag5 Ag6 O6 100.08(17) . 2_667
Ag6 Ag5 Ag6 O6 -47.49(17) 2_667 2_667
Ag4 Ag5 Ag6 O6 -88.28(18) . 2_667
C17 Ag5 Ag6 O4 -112.8(4) . .
O1 Ag5 Ag6 O4 93.0(3) . .
O6 Ag5 Ag6 O4 19.2(2) . .
Ag7 Ag5 Ag6 O4 -173.67(18) . .
Ag8 Ag5 Ag6 O4 -144.19(18) . .
Ag6 Ag5 Ag6 O4 68.24(18) 2_667 .
Ag4 Ag5 Ag6 O4 27.45(19) . .
C17 Ag5 Ag6 Ag7 60.8(4) . .
O1 Ag5 Ag6 Ag7 -93.3(2) . .
O6 Ag5 Ag6 Ag7 -167.16(18) . .
Ag8 Ag5 Ag6 Ag7 29.47(4) . .
Ag6 Ag5 Ag6 Ag7 -118.09(5) 2_667 .
Ag4 Ag5 Ag6 Ag7 -158.88(7) . .
C17 Ag5 Ag6 Ag5 178.9(4) . 2_667
O1 Ag5 Ag6 Ag5 24.8(2) . 2_667
O6 Ag5 Ag6 Ag5 -49.06(17) . 2_667
Ag7 Ag5 Ag6 Ag5 118.09(5) . 2_667
Ag8 Ag5 Ag6 Ag5 147.57(5) . 2_667
Ag6 Ag5 Ag6 Ag5 0.0 2_667 2_667
Ag4 Ag5 Ag6 Ag5 -40.79(6) . 2_667
C18 C17 Ag7 O2 43.2(16) . 2_567
Ag5 C17 Ag7 O2 -128.6(4) . 2_567
Ag6 C17 Ag7 O2 142.6(3) . 2_567
C18 C17 Ag7 O5 -120.3(13) . 2_667
Ag5 C17 Ag7 O5 67.9(7) . 2_667
Ag6 C17 Ag7 O5 -20.8(7) . 2_667
C18 C17 Ag7 Ag5 171.8(16) . .
Ag6 C17 Ag7 Ag5 -88.7(4) . .
C18 C17 Ag7 Ag6 -99.5(14) . .
Ag5 C17 Ag7 Ag6 88.7(4) . .
C18 C17 Ag7 Ag8 102.3(14) . .
Ag5 C17 Ag7 Ag8 -69.5(3) . .
Ag6 C17 Ag7 Ag8 -158.2(4) . .
C18 C17 Ag7 Ag2 -26.0(18) . 2_567
Ag5 C17 Ag7 Ag2 162.2(3) . 2_567
Ag6 C17 Ag7 Ag2 73.4(6) . 2_567
O1 Ag5 Ag7 C17 -170.0(5) . .
O6 Ag5 Ag7 C17 87.0(6) . .
Ag8 Ag5 Ag7 C17 -87.1(4) . .
Ag6 Ag5 Ag7 C17 62.2(4) . .
Ag6 Ag5 Ag7 C17 130.4(4) 2_667 .
Ag4 Ag5 Ag7 C17 -152.1(5) . .
C17 Ag5 Ag7 O2 111.8(5) . 2_567
O1 Ag5 Ag7 O2 -58.3(3) . 2_567
O6 Ag5 Ag7 O2 -161.2(4) . 2_567
Ag8 Ag5 Ag7 O2 24.6(3) . 2_567
Ag6 Ag5 Ag7 O2 174.0(3) . 2_567
Ag6 Ag5 Ag7 O2 -117.9(3) 2_667 2_567
Ag4 Ag5 Ag7 O2 -40.3(3) . 2_567
C17 Ag5 Ag7 O5 -143.4(5) . 2_667
O1 Ag5 Ag7 O5 46.6(3) . 2_667
O6 Ag5 Ag7 O5 -56.4(4) . 2_667
Ag8 Ag5 Ag7 O5 129.5(2) . 2_667
Ag6 Ag5 Ag7 O5 -81.2(2) . 2_667
Ag6 Ag5 Ag7 O5 -13.0(2) 2_667 2_667
Ag4 Ag5 Ag7 O5 64.5(2) . 2_667
C17 Ag5 Ag7 Ag6 -62.2(4) . .
O1 Ag5 Ag7 Ag6 127.77(19) . .
O6 Ag5 Ag7 Ag6 24.8(3) . .
Ag8 Ag5 Ag7 Ag6 -149.34(5) . .
Ag6 Ag5 Ag7 Ag6 68.17(5) 2_667 .
Ag4 Ag5 Ag7 Ag6 145.69(11) . .
C17 Ag5 Ag7 Ag8 87.1(4) . .
O1 Ag5 Ag7 Ag8 -82.90(19) . .
O6 Ag5 Ag7 Ag8 174.1(3) . .
Ag6 Ag5 Ag7 Ag8 149.34(5) . .
Ag6 Ag5 Ag7 Ag8 -142.49(5) 2_667 .
Ag4 Ag5 Ag7 Ag8 -64.97(11) . .
C17 Ag5 Ag7 Ag2 -149.5(5) . 2_567
O1 Ag5 Ag7 Ag2 40.4(2) . 2_567
O6 Ag5 Ag7 Ag2 -62.5(4) . 2_567
Ag8 Ag5 Ag7 Ag2 123.35(14) . 2_567
Ag6 Ag5 Ag7 Ag2 -87.32(14) . 2_567
Ag6 Ag5 Ag7 Ag2 -19.15(15) 2_667 2_567
Ag4 Ag5 Ag7 Ag2 58.4(2) . 2_567
O11 Ag6 Ag7 C17 120.2(5) 2_667 .
O6 Ag6 Ag7 C17 -164.5(4) 2_667 .
O4 Ag6 Ag7 C17 -46.6(5) . .
Ag5 Ag6 Ag7 C17 -54.1(4) . .
Ag5 Ag6 Ag7 C17 -133.9(4) 2_667 .
C17 Ag6 Ag7 O2 -118.5(5) . 2_567
O11 Ag6 Ag7 O2 1.7(4) 2_667 2_567
O6 Ag6 Ag7 O2 76.9(4) 2_667 2_567
O4 Ag6 Ag7 O2 -165.2(4) . 2_567
Ag5 Ag6 Ag7 O2 -172.7(3) . 2_567
Ag5 Ag6 Ag7 O2 107.6(3) 2_667 2_567
C17 Ag6 Ag7 O5 167.7(4) . 2_667
O11 Ag6 Ag7 O5 -72.0(3) 2_667 2_667
O6 Ag6 Ag7 O5 3.2(2) 2_667 2_667
O4 Ag6 Ag7 O5 121.1(3) . 2_667
Ag5 Ag6 Ag7 O5 113.62(18) . 2_667
Ag5 Ag6 Ag7 O5 33.88(18) 2_667 2_667
C17 Ag6 Ag7 Ag5 54.1(4) . .
O11 Ag6 Ag7 Ag5 174.35(19) 2_667 .
O6 Ag6 Ag7 Ag5 -110.40(17) 2_667 .
O4 Ag6 Ag7 Ag5 7.5(2) . .
Ag5 Ag6 Ag7 Ag5 -79.75(5) 2_667 .
C17 Ag6 Ag7 Ag8 23.4(4) . .
O11 Ag6 Ag7 Ag8 143.62(19) 2_667 .
O6 Ag6 Ag7 Ag8 -141.13(17) 2_667 .
O4 Ag6 Ag7 Ag8 -23.3(2) . .
Ag5 Ag6 Ag7 Ag8 -30.73(5) . .
Ag5 Ag6 Ag7 Ag8 -110.47(5) 2_667 .
C17 Ag6 Ag7 Ag2 -146.3(4) . 2_567
O11 Ag6 Ag7 Ag2 -26.09(19) 2_667 2_567
O6 Ag6 Ag7 Ag2 49.16(17) 2_667 2_567
O4 Ag6 Ag7 Ag2 167.0(2) . 2_567
Ag5 Ag6 Ag7 Ag2 159.56(5) . 2_567
Ag5 Ag6 Ag7 Ag2 79.81(5) 2_667 2_567
N1 O8 Ag8 O3 57.8(10) . 2_567
N1 O8 Ag8 O9 -2.8(6) . .
N1 O8 Ag8 Ag5 -120.6(7) . .
N1 O8 Ag8 Ag7 -115.5(6) . .
N1 O9 Ag8 O3 -154.6(7) . 2_567
N1 O9 Ag8 O8 2.9(6) . .
N1 O9 Ag8 Ag5 56.3(7) . .
N1 O9 Ag8 Ag7 106.8(7) . .
C17 Ag5 Ag8 O3 -57.4(4) . 2_567
O1 Ag5 Ag8 O3 109.8(3) . 2_567
O6 Ag5 Ag8 O3 -178.0(5) . 2_567
Ag7 Ag5 Ag8 O3 -4.2(3) . 2_567
Ag6 Ag5 Ag8 O3 -32.4(3) . 2_567
Ag6 Ag5 Ag8 O3 80.3(3) 2_667 2_567
Ag4 Ag5 Ag8 O3 153.1(3) . 2_567
C17 Ag5 Ag8 O8 121.6(4) . .
O1 Ag5 Ag8 O8 -71.2(3) . .
O6 Ag5 Ag8 O8 1.0(4) . .
Ag7 Ag5 Ag8 O8 174.9(2) . .
Ag6 Ag5 Ag8 O8 146.6(2) . .
Ag6 Ag5 Ag8 O8 -100.7(2) 2_667 .
Ag4 Ag5 Ag8 O8 -27.8(2) . .
C17 Ag5 Ag8 O9 78.5(4) . .
O1 Ag5 Ag8 O9 -114.3(3) . .
O6 Ag5 Ag8 O9 -42.1(4) . .
Ag7 Ag5 Ag8 O9 131.8(2) . .
Ag6 Ag5 Ag8 O9 103.5(2) . .
Ag6 Ag5 Ag8 O9 -143.8(2) 2_667 .
Ag4 Ag5 Ag8 O9 -70.9(2) . .
C17 Ag5 Ag8 Ag7 -53.3(3) . .
O1 Ag5 Ag8 Ag7 113.95(16) . .
O6 Ag5 Ag8 Ag7 -173.8(4) . .
Ag6 Ag5 Ag8 Ag7 -28.24(4) . .
Ag6 Ag5 Ag8 Ag7 84.46(7) 2_667 .
Ag4 Ag5 Ag8 Ag7 157.32(5) . .
C17 Ag7 Ag8 O3 -130.6(4) . 2_567
O2 Ag7 Ag8 O3 11.7(3) 2_567 2_567
O5 Ag7 Ag8 O3 83.7(3) 2_667 2_567
Ag5 Ag7 Ag8 O3 177.2(2) . 2_567
Ag6 Ag7 Ag8 O3 -150.7(2) . 2_567
Ag2 Ag7 Ag8 O3 17.2(2) 2_567 2_567
C17 Ag7 Ag8 O8 46.7(4) . .
O2 Ag7 Ag8 O8 -171.0(3) 2_567 .
O5 Ag7 Ag8 O8 -99.0(3) 2_667 .
Ag5 Ag7 Ag8 O8 -5.5(2) . .
Ag6 Ag7 Ag8 O8 26.7(3) . .
Ag2 Ag7 Ag8 O8 -165.4(3) 2_567 .
C17 Ag7 Ag8 O9 -14.8(5) . .
O2 Ag7 Ag8 O9 127.5(3) 2_567 .
O5 Ag7 Ag8 O9 -160.5(4) 2_667 .
Ag5 Ag7 Ag8 O9 -67.0(3) . .
Ag6 Ag7 Ag8 O9 -34.8(3) . .
Ag2 Ag7 Ag8 O9 133.1(3) 2_567 .
C17 Ag7 Ag8 Ag5 52.2(4) . .
O2 Ag7 Ag8 Ag5 -165.54(18) 2_567 .
O5 Ag7 Ag8 Ag5 -93.5(2) 2_667 .
Ag6 Ag7 Ag8 Ag5 32.13(5) . .
Ag2 Ag7 Ag8 Ag5 -159.96(6) 2_567 .
C2 C1 Ag2 O2 -96.1(17) . .
Ag1 C1 Ag2 O2 97.0(10) 2_557 .
Ag3 C1 Ag2 O2 -16.2(12) . .
C2 C1 Ag2 O5 48.0(16) . 1_455
Ag1 C1 Ag2 O5 -118.9(4) 2_557 1_455
Ag3 C1 Ag2 O5 127.8(3) . 1_455
C2 C1 Ag2 Ag3 -79.9(14) . .
Ag1 C1 Ag2 Ag3 113.3(5) 2_557 .
C2 C1 Ag2 Ag1 166.9(17) . 2_557
Ag3 C1 Ag2 Ag1 -113.3(5) . 2_557
C2 C1 Ag2 Ag7 90.6(17) . 2_567
Ag1 C1 Ag2 Ag7 -76.3(10) 2_557 2_567
Ag3 C1 Ag2 Ag7 170.5(6) . 2_567
P1 O2 Ag2 C1 -25.9(13) . .
Ag7 O2 Ag2 C1 -176.5(10) 2_567 .
P1 O2 Ag2 O5 -174.9(7) . 1_455
Ag7 O2 Ag2 O5 34.5(2) 2_567 1_455
P1 O2 Ag2 Ag3 -38.8(6) . .
Ag7 O2 Ag2 Ag3 170.55(13) 2_567 .
P1 O2 Ag2 Ag1 50.4(7) . 2_557
Ag7 O2 Ag2 Ag1 -100.3(2) 2_567 2_557
P1 O2 Ag2 Ag7 150.6(8) . 2_567
C9 Ag3 Ag2 C1 -166.3(7) . .
C2 Ag3 Ag2 C1 18.6(5) . .
C10 Ag3 Ag2 C1 148.6(9) . .
Ag4 Ag3 Ag2 C1 -166.8(5) . .
Ag1 Ag3 Ag2 C1 -115.5(5) . .
C9 Ag3 Ag2 O2 7.2(6) . .
C1 Ag3 Ag2 O2 173.5(5) . .
C2 Ag3 Ag2 O2 -167.9(3) . .
C10 Ag3 Ag2 O2 -37.9(8) . .
Ag4 Ag3 Ag2 O2 6.70(19) . .
Ag1 Ag3 Ag2 O2 58.0(2) . .
C9 Ag3 Ag2 O5 98.7(6) . 1_455
C1 Ag3 Ag2 O5 -95.0(5) . 1_455
C2 Ag3 Ag2 O5 -76.4(4) . 1_455
C10 Ag3 Ag2 O5 53.6(9) . 1_455
Ag4 Ag3 Ag2 O5 98.1(2) . 1_455
Ag1 Ag3 Ag2 O5 149.5(2) . 1_455
C9 Ag3 Ag2 Ag1 -122.8(5) . 2_557
C1 Ag3 Ag2 Ag1 43.5(5) . 2_557
C2 Ag3 Ag2 Ag1 62.1(3) . 2_557
C10 Ag3 Ag2 Ag1 -167.9(8) . 2_557
Ag4 Ag3 Ag2 Ag1 -123.31(5) . 2_557
Ag1 Ag3 Ag2 Ag1 -71.96(6) . 2_557
C9 Ag3 Ag2 Ag7 21.0(6) . 2_567
C1 Ag3 Ag2 Ag7 -172.7(5) . 2_567
C2 Ag3 Ag2 Ag7 -154.1(3) . 2_567
C10 Ag3 Ag2 Ag7 -24.1(8) . 2_567
Ag4 Ag3 Ag2 Ag7 20.45(11) . 2_567
Ag1 Ag3 Ag2 Ag7 71.80(11) . 2_567
